data_7709155
loop_
_publ_author_name
'Itabashi, Takayuki'
'Arashiba, Kazuya'
'Kuriyama, Shogo'
'Nishibayashi, Yoshiaki'

_publ_section_title
;
 Reactivity of molybdenum-nitride complex bearing pyridine-based PNP-type
 pincer ligand toward carbon-centered electrophiles.
;
_journal_issue 5
_journal_name_full 'Dalton transactions (Cambridge, England : 2003)'
_journal_page_first 1946
_journal_page_last 1954
_journal_paper_doi 10.1039/d1dt03952k
_journal_volume 51
_journal_year 2022
_chemical_formula_moiety 'C37 H55 Cl I Mo N2 O P2'
_chemical_formula_sum 'C37 H55 Cl I Mo N2 O P2'
_chemical_formula_weight 864.10
_space_group_crystal_system monoclinic
_space_group_IT_number 14
_space_group_name_Hall '-P 2yn'
_space_group_name_H-M_alt 'P 1 21/n 1'
_atom_sites_solution_hydrogens geom
_atom_sites_solution_primary direct
_atom_sites_solution_secondary difmap
_audit_update_record
;
2021-11-19 deposited with the CCDC.	2021-12-22 downloaded from the CCDC.
;
_cell_angle_alpha 90.0000
_cell_angle_beta 106.053(2)
_cell_angle_gamma 90.0000
_cell_formula_units_Z 4
_cell_length_a 11.3993(3)
_cell_length_b 24.5388(4)
_cell_length_c 15.2165(3)
_cell_measurement_reflns_used 16644
_cell_measurement_temperature 93
_cell_measurement_theta_max 29.15
_cell_measurement_theta_min 2.58
_cell_volume 4090.46(16)
_computing_cell_refinement 'CrysAlisPro 1.171.40.75a (Rigaku OD, 2020)'
_computing_data_collection 'CrysAlisPro 1.171.40.75a (Rigaku OD, 2020)'
_computing_data_reduction 'CrysAlisPro 1.171.40.75a (Rigaku OD, 2020)'
_computing_molecular_graphics 'CrystalStructure 4.3'
_computing_publication_material 'CrystalStructure 4.3 (Rigaku, 2019)'
_computing_structure_refinement 'SHELXL Version 2016/6 (Sheldrick, 2008)'
_computing_structure_solution 'SHELXS Version 2013/1 (Sheldrick, 2008)'
_diffrn_ambient_temperature 93
_diffrn_detector_area_resol_mean 10.000
_diffrn_measured_fraction_theta_full 0.994
_diffrn_measured_fraction_theta_max 0.798
_diffrn_measurement_device_type 'Rigaku XtaLAB Synergy'
_diffrn_measurement_method \w
_diffrn_radiation_type 'Mo K\a'
_diffrn_radiation_wavelength 0.71073
_diffrn_reflns_av_R_equivalents 0.0853
_diffrn_reflns_av_unetI/netI 0.0701
_diffrn_reflns_Laue_measured_fraction_full 0.994
_diffrn_reflns_Laue_measured_fraction_max 0.798
_diffrn_reflns_limit_h_max 14
_diffrn_reflns_limit_h_min -9
_diffrn_reflns_limit_k_max 22
_diffrn_reflns_limit_k_min -33
_diffrn_reflns_limit_l_max 19
_diffrn_reflns_limit_l_min -20
_diffrn_reflns_number 33248
_diffrn_reflns_point_group_measured_fraction_full 0.994
_diffrn_reflns_point_group_measured_fraction_max 0.798
_diffrn_reflns_theta_full 25.242
_diffrn_reflns_theta_max 31.481
_diffrn_reflns_theta_min 2.157
_diffrn_standards_number 0
_exptl_absorpt_coefficient_mu 1.247
_exptl_absorpt_correction_T_max 0.698
_exptl_absorpt_correction_T_min 0.200
_exptl_absorpt_correction_type multi-scan
_exptl_absorpt_process_details
;
CrysAlisPro 1.171.40.75a (Rigaku Oxford Diffraction, 2020)
Empirical absorption correction using spherical harmonics,
 implemented in SCALE3 ABSPACK scaling algorithm.
;
_exptl_crystal_colour brown
_exptl_crystal_density_diffrn 1.403
_exptl_crystal_density_method 'not measured'
_exptl_crystal_description block
_exptl_crystal_F_000 1764.00
_exptl_crystal_size_max 0.823
_exptl_crystal_size_mid 0.460
_exptl_crystal_size_min 0.288
_refine_diff_density_max 1.95
_refine_diff_density_min -1.90
_refine_ls_extinction_method none
_refine_ls_goodness_of_fit_ref 1.112
_refine_ls_hydrogen_treatment constr
_refine_ls_number_parameters 418
_refine_ls_number_reflns 10849
_refine_ls_number_restraints 0
_refine_ls_R_factor_all 0.0721
_refine_ls_R_factor_gt 0.0589
_refine_ls_shift/su_max 0.001
_refine_ls_structure_factor_coef Fsqd
_refine_ls_weighting_details 'w = 1/[\s^2^(Fo^2^)+(0.0889P)^2^+0.6266P] where P=(Fo^2^+2Fc^2^)/3'
_refine_ls_weighting_scheme calc
_refine_ls_wR_factor_gt 0.1626
_refine_ls_wR_factor_ref 0.1739
_reflns_Friedel_coverage 0.000
_reflns_number_gt 8459
_reflns_number_total 10849
_reflns_threshold_expression F^2^>2.0\s(F^2^)
_cod_data_source_file d1dt03952k2.cif
_cod_data_source_block 3
_cod_depositor_comments 'Adding full bibliography for 7709149--7709156.cif.'
_cod_database_code 7709155

loop_
_space_group_symop_id
_space_group_symop_operation_xyz
1 +X,+Y,+Z
2 1/2-X,1/2+Y,1/2-Z
3 -X,-Y,-Z
4 -1/2+X,-1/2-Y,-1/2+Z

loop_
_atom_site_label
_atom_site_type_symbol
_atom_site_fract_x
_atom_site_fract_y
_atom_site_fract_z
_atom_site_U_iso_or_equiv
_atom_site_adp_type
_atom_site_occupancy
_atom_site_site_symmetry_order
_atom_site_calc_flag
_atom_site_refinement_flags_posn
_atom_site_refinement_flags_adp
_atom_site_refinement_flags_occupancy
_atom_site_disorder_assembly
_atom_site_disorder_group
I1 I 0.24243(3) 0.15117(2) 0.17000(2) 0.04627(11) Uani 1 1 d . . . . .
Mo1 Mo 0.38417(3) 0.15872(2) 0.35572(2) 0.03228(10) Uani 1 1 d . . . . .
Cl1 Cl 0.22884(9) 0.22550(3) 0.37275(7) 0.0400(2) Uani 1 1 d . . . . .
P1 P 0.26661(9) 0.08487(3) 0.41487(6) 0.0333(2) Uani 1 1 d . . . . .
P2 P 0.52322(9) 0.24213(4) 0.37213(7) 0.0366(2) Uani 1 1 d . . . . .
O1 O 0.6531(3) 0.05487(13) 0.3613(2) 0.0569(8) Uani 1 1 d . . . . .
N1 N 0.4556(3) 0.16694(11) 0.5037(2) 0.0338(6) Uani 1 1 d . . . . .
N2 N 0.4927(3) 0.11265(12) 0.3348(2) 0.0383(7) Uani 1 1 d . . . . .
C1 C 0.4008(4) 0.07020(14) 0.5135(2) 0.0384(8) Uani 1 1 d . . . . .
H1A H 0.375213 0.047443 0.558645 0.046 Uiso 1 1 calc R U . . .
H1B H 0.462451 0.049604 0.492197 0.046 Uiso 1 1 calc R U . . .
C2 C 0.4559(3) 0.12240(14) 0.5579(2) 0.0346(7) Uani 1 1 d . . . . .
C3 C 0.5007(4) 0.12556(16) 0.6524(3) 0.0401(8) Uani 1 1 d . . . . .
H3 H 0.503888 0.093942 0.689039 0.048 Uiso 1 1 calc R U . . .
C4 C 0.5407(4) 0.17552(16) 0.6929(3) 0.0441(9) Uani 1 1 d . . . . .
H4 H 0.569671 0.178681 0.757480 0.053 Uiso 1 1 calc R U . . .
C5 C 0.5378(4) 0.22041(15) 0.6377(3) 0.0405(8) Uani 1 1 d . . . . .
H5 H 0.562611 0.255043 0.664314 0.049 Uiso 1 1 calc R U . . .
C6 C 0.4986(3) 0.21490(14) 0.5436(3) 0.0357(7) Uani 1 1 d . . . . .
C7 C 0.5018(4) 0.26335(15) 0.4830(3) 0.0398(8) Uani 1 1 d . . . . .
H7A H 0.569338 0.287884 0.514342 0.048 Uiso 1 1 calc R U . . .
H7B H 0.424390 0.283911 0.472249 0.048 Uiso 1 1 calc R U . . .
C8 C 0.2312(4) 0.01608(15) 0.3556(3) 0.0406(8) Uani 1 1 d . . . . .
C9 C 0.3225(4) 0.00809(15) 0.2990(3) 0.0450(9) Uani 1 1 d . . . . .
H9A H 0.405924 0.011378 0.338922 0.054 Uiso 1 1 calc R U . . .
H9B H 0.308624 0.035940 0.251052 0.054 Uiso 1 1 calc R U . . .
H9C H 0.311221 -0.028162 0.270860 0.054 Uiso 1 1 calc R U . . .
C10 C 0.2437(4) -0.03285(15) 0.4196(3) 0.0444(9) Uani 1 1 d . . . . .
H10A H 0.327600 -0.034902 0.458998 0.053 Uiso 1 1 calc R U . . .
H10B H 0.224113 -0.066318 0.383307 0.053 Uiso 1 1 calc R U . . .
H10C H 0.187276 -0.028734 0.457432 0.053 Uiso 1 1 calc R U . . .
C11 C 0.1033(4) 0.01795(16) 0.2881(3) 0.0496(10) Uani 1 1 d . . . . .
H11A H 0.091491 -0.014100 0.248184 0.060 Uiso 1 1 calc R U . . .
H11B H 0.095065 0.051085 0.250911 0.060 Uiso 1 1 calc R U . . .
H11C H 0.041792 0.018080 0.322076 0.060 Uiso 1 1 calc R U . . .
C12 C 0.1424(4) 0.10336(16) 0.4698(3) 0.0412(8) Uani 1 1 d . . . . .
C13 C 0.1010(5) 0.05410(18) 0.5159(3) 0.0535(11) Uani 1 1 d . . . . .
H13A H 0.057388 0.028326 0.469005 0.064 Uiso 1 1 calc R U . . .
H13B H 0.046703 0.066411 0.551819 0.064 Uiso 1 1 calc R U . . .
H13C H 0.172560 0.036120 0.556330 0.064 Uiso 1 1 calc R U . . .
C14 C 0.0314(4) 0.12668(18) 0.3969(3) 0.0475(9) Uani 1 1 d . . . . .
H14A H 0.058002 0.156740 0.364607 0.057 Uiso 1 1 calc R U . . .
H14B H -0.028964 0.140104 0.426725 0.057 Uiso 1 1 calc R U . . .
H14C H -0.005334 0.097981 0.353153 0.057 Uiso 1 1 calc R U . . .
C15 C 0.1888(4) 0.14653(15) 0.5455(3) 0.0427(9) Uani 1 1 d . . . . .
H15A H 0.119845 0.160727 0.565197 0.051 Uiso 1 1 calc R U . . .
H15B H 0.227930 0.176453 0.521537 0.051 Uiso 1 1 calc R U . . .
H15C H 0.248148 0.129760 0.597690 0.051 Uiso 1 1 calc R U . . .
C16 C 0.6931(4) 0.22761(15) 0.4026(3) 0.0400(8) Uani 1 1 d . . . . .
C17 C 0.7259(4) 0.1847(2) 0.4792(4) 0.0614(13) Uani 1 1 d . . . . .
H17A H 0.811005 0.173405 0.489148 0.074 Uiso 1 1 calc R U . . .
H17B H 0.672278 0.152980 0.461538 0.074 Uiso 1 1 calc R U . . .
H17C H 0.715211 0.200370 0.535740 0.074 Uiso 1 1 calc R U . . .
C18 C 0.7265(4) 0.20589(19) 0.3192(3) 0.0525(11) Uani 1 1 d . . . . .
H18A H 0.678279 0.173167 0.296651 0.063 Uiso 1 1 calc R U . . .
H18B H 0.813584 0.196751 0.335897 0.063 Uiso 1 1 calc R U . . .
H18C H 0.709264 0.233748 0.271150 0.063 Uiso 1 1 calc R U . . .
C19 C 0.7719(4) 0.27797(19) 0.4370(3) 0.0537(11) Uani 1 1 d . . . . .
H19A H 0.759469 0.304811 0.387603 0.064 Uiso 1 1 calc R U . . .
H19B H 0.858074 0.267336 0.456704 0.064 Uiso 1 1 calc R U . . .
H19C H 0.748504 0.293958 0.488735 0.064 Uiso 1 1 calc R U . . .
C20 C 0.4877(4) 0.30602(18) 0.2996(3) 0.0546(11) Uani 1 1 d . . . . .
C21 C 0.5337(9) 0.3011(4) 0.2205(6) 0.150(5) Uani 1 1 d . . . . .
H21A H 0.513095 0.334075 0.182978 0.179 Uiso 1 1 calc R U . . .
H21B H 0.496563 0.269347 0.184396 0.179 Uiso 1 1 calc R U . . .
H21C H 0.622541 0.296650 0.240437 0.179 Uiso 1 1 calc R U . . .
C22 C 0.5356(7) 0.3599(2) 0.3607(5) 0.0857(19) Uani 1 1 d . . . . .
H22A H 0.505526 0.392575 0.324351 0.103 Uiso 1 1 calc R U . . .
H22B H 0.625052 0.360238 0.379721 0.103 Uiso 1 1 calc R U . . .
H22C H 0.505163 0.359553 0.414968 0.103 Uiso 1 1 calc R U . . .
C23 C 0.3550(5) 0.3164(2) 0.2721(4) 0.0607(13) Uani 1 1 d . . . . .
H23A H 0.312206 0.284520 0.239703 0.073 Uiso 1 1 calc R U . . .
H23B H 0.337283 0.348238 0.231615 0.073 Uiso 1 1 calc R U . . .
H23C H 0.327391 0.323414 0.326558 0.073 Uiso 1 1 calc R U . . .
C24 C 0.5690(4) 0.07703(15) 0.3068(3) 0.0431(9) Uani 1 1 d . . . . .
C25 C 0.5399(4) 0.06860(15) 0.2028(3) 0.0395(8) Uani 1 1 d . . . . .
H25 H 0.453699 0.080864 0.176100 0.047 Uiso 1 1 calc R U . . .
C26 C 0.5447(4) 0.00870(16) 0.1764(3) 0.0432(9) Uani 1 1 d . . . . .
C27 C 0.4453(4) -0.01228(17) 0.1100(3) 0.0500(10) Uani 1 1 d . . . . .
H27 H 0.376766 0.010333 0.084150 0.060 Uiso 1 1 calc R U . . .
C28 C 0.4453(5) -0.06603(18) 0.0811(3) 0.0570(12) Uani 1 1 d . . . . .
H28 H 0.376880 -0.079794 0.035714 0.068 Uiso 1 1 calc R U . . .
C29 C 0.5433(5) -0.09940(19) 0.1176(3) 0.0591(12) Uani 1 1 d . . . . .
H29 H 0.542595 -0.136147 0.097812 0.071 Uiso 1 1 calc R U . . .
C30 C 0.6439(5) -0.07907(18) 0.1839(3) 0.0571(12) Uani 1 1 d . . . . .
H30 H 0.712330 -0.101912 0.208831 0.069 Uiso 1 1 calc R U . . .
C31 C 0.6446(5) -0.02552(18) 0.2136(3) 0.0516(10) Uani 1 1 d . . . . .
H31 H 0.713015 -0.012024 0.259377 0.062 Uiso 1 1 calc R U . . .
C32 C 0.6193(4) 0.10535(16) 0.1623(3) 0.0425(9) Uani 1 1 d . . . . .
C33 C 0.7438(4) 0.09780(18) 0.1790(3) 0.0484(10) Uani 1 1 d . . . . .
H33 H 0.781995 0.067927 0.215532 0.058 Uiso 1 1 calc R U . . .
C34 C 0.8141(5) 0.1333(2) 0.1430(3) 0.0573(11) Uani 1 1 d . . . . .
H34 H 0.899792 0.128068 0.155936 0.069 Uiso 1 1 calc R U . . .
C35 C 0.7581(5) 0.1765(2) 0.0880(3) 0.0573(12) Uani 1 1 d . . . . .
H35 H 0.805522 0.200522 0.062687 0.069 Uiso 1 1 calc R U . . .
C36 C 0.6347(4) 0.18452(18) 0.0702(3) 0.0512(10) Uani 1 1 d . . . . .
H36 H 0.596912 0.214276 0.033120 0.061 Uiso 1 1 calc R U . . .
C37 C 0.5646(5) 0.14901(16) 0.1064(3) 0.0467(10) Uani 1 1 d . . . . .
H37 H 0.479008 0.154458 0.093127 0.056 Uiso 1 1 calc R U . . .

loop_
_atom_site_aniso_label
_atom_site_aniso_U_11
_atom_site_aniso_U_22
_atom_site_aniso_U_33
_atom_site_aniso_U_23
_atom_site_aniso_U_13
_atom_site_aniso_U_12
I1 0.0514(2) 0.05401(19) 0.03454(16) 0.00849(9) 0.01381(13) 0.01585(11)
Mo1 0.03347(19) 0.03289(18) 0.03261(18) 0.00396(10) 0.01270(14) 0.00394(10)
Cl1 0.0408(5) 0.0352(4) 0.0479(5) 0.0047(3) 0.0187(4) 0.0050(3)
P1 0.0343(5) 0.0330(5) 0.0337(5) 0.0015(3) 0.0114(4) 0.0012(3)
P2 0.0353(5) 0.0379(5) 0.0392(5) 0.0059(3) 0.0149(4) 0.0000(3)
O1 0.062(2) 0.070(2) 0.0398(16) 0.0050(13) 0.0153(15) 0.0301(16)
N1 0.0324(16) 0.0356(15) 0.0338(16) -0.0016(11) 0.0101(13) 0.0005(11)
N2 0.0403(18) 0.0434(17) 0.0338(16) 0.0033(12) 0.0147(14) 0.0008(12)
C1 0.039(2) 0.0395(19) 0.0339(18) 0.0026(13) 0.0061(16) -0.0006(14)
C2 0.0319(19) 0.0363(18) 0.0349(18) 0.0004(13) 0.0083(15) 0.0036(13)
C3 0.040(2) 0.045(2) 0.0346(19) 0.0018(14) 0.0087(16) 0.0011(15)
C4 0.043(2) 0.049(2) 0.038(2) 0.0006(16) 0.0077(18) -0.0041(16)
C5 0.037(2) 0.042(2) 0.044(2) -0.0077(15) 0.0131(17) -0.0034(14)
C6 0.0309(19) 0.0382(18) 0.040(2) 0.0008(13) 0.0137(16) 0.0008(13)
C7 0.043(2) 0.0385(19) 0.043(2) -0.0002(14) 0.0201(18) -0.0052(14)
C8 0.045(2) 0.0364(19) 0.041(2) -0.0007(14) 0.0114(17) -0.0012(14)
C9 0.062(3) 0.037(2) 0.039(2) -0.0020(14) 0.0175(19) 0.0038(16)
C10 0.049(2) 0.037(2) 0.047(2) 0.0020(15) 0.0122(19) 0.0002(15)
C11 0.050(3) 0.045(2) 0.048(2) -0.0040(17) 0.004(2) -0.0061(17)
C12 0.036(2) 0.048(2) 0.043(2) 0.0022(15) 0.0170(17) -0.0016(15)
C13 0.057(3) 0.055(2) 0.057(3) 0.0006(19) 0.030(2) -0.0088(19)
C14 0.033(2) 0.057(2) 0.054(3) -0.0019(18) 0.0144(19) 0.0024(16)
C15 0.044(2) 0.045(2) 0.046(2) 0.0001(15) 0.0240(19) 0.0009(15)
C16 0.035(2) 0.051(2) 0.0360(19) 0.0024(15) 0.0133(17) -0.0020(15)
C17 0.041(3) 0.077(3) 0.070(3) 0.031(2) 0.022(2) 0.012(2)
C18 0.043(2) 0.065(3) 0.052(3) -0.0157(19) 0.017(2) -0.0008(19)
C19 0.039(2) 0.069(3) 0.050(3) -0.017(2) 0.005(2) -0.0059(18)
C20 0.050(3) 0.051(2) 0.067(3) 0.026(2) 0.022(2) 0.0042(18)
C21 0.183(9) 0.189(8) 0.125(6) 0.117(6) 0.123(7) 0.130(7)
C22 0.101(5) 0.058(3) 0.097(5) 0.009(3) 0.026(4) -0.005(3)
C23 0.060(3) 0.065(3) 0.061(3) 0.028(2) 0.023(2) 0.013(2)
C24 0.045(2) 0.043(2) 0.042(2) 0.0092(15) 0.0152(18) 0.0085(15)
C25 0.039(2) 0.048(2) 0.0324(18) 0.0041(14) 0.0123(16) 0.0092(15)
C26 0.049(2) 0.047(2) 0.037(2) 0.0044(15) 0.0192(18) 0.0096(16)
C27 0.058(3) 0.051(2) 0.044(2) -0.0006(17) 0.019(2) 0.0105(18)
C28 0.073(3) 0.051(3) 0.047(2) -0.0079(18) 0.018(2) 0.002(2)
C29 0.086(4) 0.048(2) 0.049(3) -0.0023(18) 0.027(3) 0.010(2)
C30 0.070(3) 0.054(3) 0.055(3) 0.0100(19) 0.031(3) 0.023(2)
C31 0.054(3) 0.057(2) 0.047(2) 0.0048(18) 0.018(2) 0.0143(19)
C32 0.049(2) 0.049(2) 0.0332(19) -0.0014(14) 0.0168(18) 0.0034(16)
C33 0.050(3) 0.055(2) 0.044(2) -0.0007(17) 0.020(2) 0.0072(18)
C34 0.050(3) 0.075(3) 0.054(3) -0.011(2) 0.026(2) 0.001(2)
C35 0.065(3) 0.067(3) 0.045(2) -0.005(2) 0.024(2) -0.013(2)
C36 0.058(3) 0.060(3) 0.041(2) 0.0040(17) 0.023(2) -0.0013(19)
C37 0.050(3) 0.052(2) 0.040(2) 0.0023(16) 0.015(2) 0.0027(17)

loop_
_atom_type_symbol
_atom_type_description
_atom_type_scat_dispersion_real
_atom_type_scat_dispersion_imag
_atom_type_scat_source
C C 0.0033 0.0016
;
International Tables for Crystallography
(Vol. C, Tables 4.2.6.8 and 6.1.1.4)
;
H H 0.0000 0.0000
;
International Tables for Crystallography
(Vol. C, Table 6.1.1.4)
;
Cl Cl 0.1484 0.1585
;
International Tables for Crystallography
(Vol. C, Tables 4.2.6.8 and 6.1.1.4)
;
I I -0.4742 1.8119
;
International Tables for Crystallography
(Vol. C, Tables 4.2.6.8 and 6.1.1.4)
;
Mo Mo -1.6832 0.6857
;
International Tables for Crystallography
(Vol. C, Tables 4.2.6.8 and 6.1.1.4)
;
N N 0.0061 0.0033
;
International Tables for Crystallography
(Vol. C, Tables 4.2.6.8 and 6.1.1.4)
;
O O 0.0106 0.0060
;
International Tables for Crystallography
(Vol. C, Tables 4.2.6.8 and 6.1.1.4)
;
P P 0.1023 0.0942
;
International Tables for Crystallography
(Vol. C, Tables 4.2.6.8 and 6.1.1.4)
;

loop_
_geom_angle_atom_site_label_1
_geom_angle_atom_site_label_2
_geom_angle_atom_site_label_3
_geom_angle
_geom_angle_site_symmetry_1
_geom_angle_site_symmetry_3
_geom_angle_publ_flag
N2 Mo1 N1 99.48(13) . . ?
N2 Mo1 Cl1 175.64(10) . . ?
N1 Mo1 Cl1 84.53(8) . . ?
N2 Mo1 P2 94.79(11) . . ?
N1 Mo1 P2 77.33(8) . . ?
Cl1 Mo1 P2 84.38(3) . . ?
N2 Mo1 P1 94.08(10) . . ?
N1 Mo1 P1 77.59(8) . . ?
Cl1 Mo1 P1 88.44(3) . . ?
P2 Mo1 P1 154.45(3) . . ?
N2 Mo1 I1 90.74(10) . . ?
N1 Mo1 I1 167.94(9) . . ?
Cl1 Mo1 I1 85.47(2) . . ?
P2 Mo1 I1 108.37(2) . . ?
P1 Mo1 I1 95.41(2) . . ?
C1 P1 C12 103.87(18) . . ?
C1 P1 C8 103.29(16) . . ?
C12 P1 C8 109.67(18) . . ?
C1 P1 Mo1 91.55(12) . . ?
C12 P1 Mo1 121.00(12) . . ?
C8 P1 Mo1 121.59(14) . . ?
C7 P2 C20 103.7(2) . . ?
C7 P2 C16 102.35(18) . . ?
C20 P2 C16 109.71(19) . . ?
C7 P2 Mo1 94.58(12) . . ?
C20 P2 Mo1 125.32(16) . . ?
C16 P2 Mo1 115.90(12) . . ?
C6 N1 C2 118.9(3) . . ?
C6 N1 Mo1 122.0(2) . . ?
C2 N1 Mo1 119.1(2) . . ?
C24 N2 Mo1 172.7(3) . . ?
C2 C1 P1 110.3(2) . . ?
C2 C1 H1A 109.6 . . ?
P1 C1 H1A 109.6 . . ?
C2 C1 H1B 109.6 . . ?
P1 C1 H1B 109.6 . . ?
H1A C1 H1B 108.1 . . ?
N1 C2 C3 121.2(3) . . ?
N1 C2 C1 118.6(3) . . ?
C3 C2 C1 120.1(3) . . ?
C2 C3 C4 119.3(3) . . ?
C2 C3 H3 120.4 . . ?
C4 C3 H3 120.4 . . ?
C5 C4 C3 119.0(4) . . ?
C5 C4 H4 120.5 . . ?
C3 C4 H4 120.5 . . ?
C4 C5 C6 119.9(3) . . ?
C4 C5 H5 120.1 . . ?
C6 C5 H5 120.1 . . ?
N1 C6 C5 121.6(3) . . ?
N1 C6 C7 118.4(3) . . ?
C5 C6 C7 120.0(3) . . ?
C6 C7 P2 111.6(3) . . ?
C6 C7 H7A 109.3 . . ?
P2 C7 H7A 109.3 . . ?
C6 C7 H7B 109.3 . . ?
P2 C7 H7B 109.3 . . ?
H7A C7 H7B 108.0 . . ?
C10 C8 C11 110.7(3) . . ?
C10 C8 C9 107.4(3) . . ?
C11 C8 C9 107.1(4) . . ?
C10 C8 P1 115.1(3) . . ?
C11 C8 P1 109.1(3) . . ?
C9 C8 P1 106.9(3) . . ?
C8 C9 H9A 109.5 . . ?
C8 C9 H9B 109.5 . . ?
H9A C9 H9B 109.5 . . ?
C8 C9 H9C 109.5 . . ?
H9A C9 H9C 109.5 . . ?
H9B C9 H9C 109.5 . . ?
C8 C10 H10A 109.5 . . ?
C8 C10 H10B 109.5 . . ?
H10A C10 H10B 109.5 . . ?
C8 C10 H10C 109.5 . . ?
H10A C10 H10C 109.5 . . ?
H10B C10 H10C 109.5 . . ?
C8 C11 H11A 109.5 . . ?
C8 C11 H11B 109.5 . . ?
H11A C11 H11B 109.5 . . ?
C8 C11 H11C 109.5 . . ?
H11A C11 H11C 109.5 . . ?
H11B C11 H11C 109.5 . . ?
C13 C12 C14 109.0(3) . . ?
C13 C12 C15 106.5(3) . . ?
C14 C12 C15 109.0(3) . . ?
C13 C12 P1 112.1(3) . . ?
C14 C12 P1 109.7(3) . . ?
C15 C12 P1 110.5(3) . . ?
C12 C13 H13A 109.5 . . ?
C12 C13 H13B 109.5 . . ?
H13A C13 H13B 109.5 . . ?
C12 C13 H13C 109.5 . . ?
H13A C13 H13C 109.5 . . ?
H13B C13 H13C 109.5 . . ?
C12 C14 H14A 109.5 . . ?
C12 C14 H14B 109.5 . . ?
H14A C14 H14B 109.5 . . ?
C12 C14 H14C 109.5 . . ?
H14A C14 H14C 109.5 . . ?
H14B C14 H14C 109.5 . . ?
C12 C15 H15A 109.5 . . ?
C12 C15 H15B 109.5 . . ?
H15A C15 H15B 109.5 . . ?
C12 C15 H15C 109.5 . . ?
H15A C15 H15C 109.5 . . ?
H15B C15 H15C 109.5 . . ?
C18 C16 C19 108.0(4) . . ?
C18 C16 C17 109.2(4) . . ?
C19 C16 C17 107.2(4) . . ?
C18 C16 P2 109.7(3) . . ?
C19 C16 P2 113.2(3) . . ?
C17 C16 P2 109.4(3) . . ?
C16 C17 H17A 109.5 . . ?
C16 C17 H17B 109.5 . . ?
H17A C17 H17B 109.5 . . ?
C16 C17 H17C 109.5 . . ?
H17A C17 H17C 109.5 . . ?
H17B C17 H17C 109.5 . . ?
C16 C18 H18A 109.5 . . ?
C16 C18 H18B 109.5 . . ?
H18A C18 H18B 109.5 . . ?
C16 C18 H18C 109.5 . . ?
H18A C18 H18C 109.5 . . ?
H18B C18 H18C 109.5 . . ?
C16 C19 H19A 109.5 . . ?
C16 C19 H19B 109.5 . . ?
H19A C19 H19B 109.5 . . ?
C16 C19 H19C 109.5 . . ?
H19A C19 H19C 109.5 . . ?
H19B C19 H19C 109.5 . . ?
C21 C20 C23 110.9(5) . . ?
C21 C20 C22 113.8(6) . . ?
C23 C20 C22 100.3(4) . . ?
C21 C20 P2 110.4(4) . . ?
C23 C20 P2 110.2(3) . . ?
C22 C20 P2 110.9(4) . . ?
C20 C21 H21A 109.5 . . ?
C20 C21 H21B 109.5 . . ?
H21A C21 H21B 109.5 . . ?
C20 C21 H21C 109.5 . . ?
H21A C21 H21C 109.5 . . ?
H21B C21 H21C 109.5 . . ?
C20 C22 H22A 109.5 . . ?
C20 C22 H22B 109.5 . . ?
H22A C22 H22B 109.5 . . ?
C20 C22 H22C 109.5 . . ?
H22A C22 H22C 109.5 . . ?
H22B C22 H22C 109.5 . . ?
C20 C23 H23A 109.5 . . ?
C20 C23 H23B 109.5 . . ?
H23A C23 H23B 109.5 . . ?
C20 C23 H23C 109.5 . . ?
H23A C23 H23C 109.5 . . ?
H23B C23 H23C 109.5 . . ?
O1 C24 N2 121.4(4) . . ?
O1 C24 C25 123.4(4) . . ?
N2 C24 C25 115.3(3) . . ?
C32 C25 C26 113.3(3) . . ?
C32 C25 C24 110.7(3) . . ?
C26 C25 C24 112.7(3) . . ?
C32 C25 H25 106.6 . . ?
C26 C25 H25 106.6 . . ?
C24 C25 H25 106.6 . . ?
C27 C26 C31 118.6(4) . . ?
C27 C26 C25 117.7(4) . . ?
C31 C26 C25 123.6(4) . . ?
C28 C27 C26 120.6(4) . . ?
C28 C27 H27 119.7 . . ?
C26 C27 H27 119.7 . . ?
C29 C28 C27 120.6(5) . . ?
C29 C28 H28 119.7 . . ?
C27 C28 H28 119.7 . . ?
C28 C29 C30 119.6(4) . . ?
C28 C29 H29 120.2 . . ?
C30 C29 H29 120.2 . . ?
C31 C30 C29 120.2(4) . . ?
C31 C30 H30 119.9 . . ?
C29 C30 H30 119.9 . . ?
C30 C31 C26 120.3(5) . . ?
C30 C31 H31 119.9 . . ?
C26 C31 H31 119.9 . . ?
C33 C32 C37 118.3(4) . . ?
C33 C32 C25 122.8(4) . . ?
C37 C32 C25 118.9(4) . . ?
C32 C33 C34 121.1(4) . . ?
C32 C33 H33 119.5 . . ?
C34 C33 H33 119.5 . . ?
C35 C34 C33 119.6(5) . . ?
C35 C34 H34 120.2 . . ?
C33 C34 H34 120.2 . . ?
C36 C35 C34 120.2(4) . . ?
C36 C35 H35 119.9 . . ?
C34 C35 H35 119.9 . . ?
C35 C36 C37 120.0(4) . . ?
C35 C36 H36 120.0 . . ?
C37 C36 H36 120.0 . . ?
C36 C37 C32 120.7(4) . . ?
C36 C37 H37 119.7 . . ?
C32 C37 H37 119.7 . . ?

loop_
_geom_bond_atom_site_label_1
_geom_bond_atom_site_label_2
_geom_bond_distance
_geom_bond_site_symmetry_2
_geom_bond_publ_flag
I1 Mo1 2.8472(4) . ?
Mo1 N2 1.768(3) . ?
Mo1 N1 2.181(3) . ?
Mo1 Cl1 2.4784(9) . ?
Mo1 P2 2.5584(10) . ?
Mo1 P1 2.5606(10) . ?
P1 C1 1.858(4) . ?
P1 C12 1.887(4) . ?
P1 C8 1.904(4) . ?
P2 C7 1.845(4) . ?
P2 C20 1.895(4) . ?
P2 C16 1.896(4) . ?
O1 C24 1.209(5) . ?
N1 C6 1.353(4) . ?
N1 C2 1.369(5) . ?
N2 C24 1.381(5) . ?
C1 C2 1.503(5) . ?
C1 H1A 0.9900 . ?
C1 H1B 0.9900 . ?
C2 C3 1.389(5) . ?
C3 C4 1.391(6) . ?
C3 H3 0.9500 . ?
C4 C5 1.379(6) . ?
C4 H4 0.9500 . ?
C5 C6 1.383(5) . ?
C5 H5 0.9500 . ?
C6 C7 1.512(5) . ?
C7 H7A 0.9900 . ?
C7 H7B 0.9900 . ?
C8 C10 1.527(5) . ?
C8 C11 1.534(6) . ?
C8 C9 1.536(6) . ?
C9 H9A 0.9800 . ?
C9 H9B 0.9800 . ?
C9 H9C 0.9800 . ?
C10 H10A 0.9800 . ?
C10 H10B 0.9800 . ?
C10 H10C 0.9800 . ?
C11 H11A 0.9800 . ?
C11 H11B 0.9800 . ?
C11 H11C 0.9800 . ?
C12 C13 1.536(6) . ?
C12 C14 1.544(6) . ?
C12 C15 1.546(6) . ?
C13 H13A 0.9800 . ?
C13 H13B 0.9800 . ?
C13 H13C 0.9800 . ?
C14 H14A 0.9800 . ?
C14 H14B 0.9800 . ?
C14 H14C 0.9800 . ?
C15 H15A 0.9800 . ?
C15 H15B 0.9800 . ?
C15 H15C 0.9800 . ?
C16 C18 1.520(6) . ?
C16 C19 1.532(6) . ?
C16 C17 1.538(6) . ?
C17 H17A 0.9800 . ?
C17 H17B 0.9800 . ?
C17 H17C 0.9800 . ?
C18 H18A 0.9800 . ?
C18 H18B 0.9800 . ?
C18 H18C 0.9800 . ?
C19 H19A 0.9800 . ?
C19 H19B 0.9800 . ?
C19 H19C 0.9800 . ?
C20 C21 1.445(8) . ?
C20 C23 1.476(7) . ?
C20 C22 1.622(8) . ?
C21 H21A 0.9800 . ?
C21 H21B 0.9800 . ?
C21 H21C 0.9800 . ?
C22 H22A 0.9800 . ?
C22 H22B 0.9800 . ?
C22 H22C 0.9800 . ?
C23 H23A 0.9800 . ?
C23 H23B 0.9800 . ?
C23 H23C 0.9800 . ?
C24 C25 1.539(5) . ?
C25 C32 1.523(6) . ?
C25 C26 1.529(5) . ?
C25 H25 1.0000 . ?
C26 C27 1.391(6) . ?
C26 C31 1.402(6) . ?
C27 C28 1.390(6) . ?
C27 H27 0.9500 . ?
C28 C29 1.373(7) . ?
C28 H28 0.9500 . ?
C29 C30 1.393(7) . ?
C29 H29 0.9500 . ?
C30 C31 1.389(6) . ?
C30 H30 0.9500 . ?
C31 H31 0.9500 . ?
C32 C33 1.383(6) . ?
C32 C37 1.402(6) . ?
C33 C34 1.395(7) . ?
C33 H33 0.9500 . ?
C34 C35 1.391(7) . ?
C34 H34 0.9500 . ?
C35 C36 1.371(7) . ?
C35 H35 0.9500 . ?
C36 C37 1.395(6) . ?
C36 H36 0.9500 . ?
C37 H37 0.9500 . ?

loop_
_geom_torsion_atom_site_label_1
_geom_torsion_atom_site_label_2
_geom_torsion_atom_site_label_3
_geom_torsion_atom_site_label_4
_geom_torsion
_geom_torsion_site_symmetry_1
_geom_torsion_site_symmetry_2
_geom_torsion_site_symmetry_3
_geom_torsion_site_symmetry_4
_geom_torsion_publ_flag
C12 P1 C1 C2 -76.3(3) . . . . ?
C8 P1 C1 C2 169.2(3) . . . . ?
Mo1 P1 C1 C2 46.2(3) . . . . ?
C6 N1 C2 C3 -0.8(5) . . . . ?
Mo1 N1 C2 C3 179.9(3) . . . . ?
C6 N1 C2 C1 176.2(3) . . . . ?
Mo1 N1 C2 C1 -3.2(4) . . . . ?
P1 C1 C2 N1 -35.4(4) . . . . ?
P1 C1 C2 C3 141.6(3) . . . . ?
N1 C2 C3 C4 3.0(6) . . . . ?
C1 C2 C3 C4 -173.9(4) . . . . ?
C2 C3 C4 C5 -1.6(6) . . . . ?
C3 C4 C5 C6 -1.8(6) . . . . ?
C2 N1 C6 C5 -2.8(5) . . . . ?
Mo1 N1 C6 C5 176.5(3) . . . . ?
C2 N1 C6 C7 178.0(3) . . . . ?
Mo1 N1 C6 C7 -2.7(5) . . . . ?
C4 C5 C6 N1 4.1(6) . . . . ?
C4 C5 C6 C7 -176.7(4) . . . . ?
N1 C6 C7 P2 -29.9(4) . . . . ?
C5 C6 C7 P2 150.8(3) . . . . ?
C20 P2 C7 C6 167.3(3) . . . . ?
C16 P2 C7 C6 -78.5(3) . . . . ?
Mo1 P2 C7 C6 39.2(3) . . . . ?
C1 P1 C12 C13 -68.9(3) . . . . ?
C8 P1 C12 C13 40.9(3) . . . . ?
Mo1 P1 C12 C13 -169.4(2) . . . . ?
C1 P1 C12 C14 169.8(3) . . . . ?
C8 P1 C12 C14 -80.3(3) . . . . ?
Mo1 P1 C12 C14 69.4(3) . . . . ?
C1 P1 C12 C15 49.7(3) . . . . ?
C8 P1 C12 C15 159.5(3) . . . . ?
Mo1 P1 C12 C15 -50.7(3) . . . . ?
C7 P2 C16 C18 176.5(3) . . . . ?
C20 P2 C16 C18 -73.8(3) . . . . ?
Mo1 P2 C16 C18 75.1(3) . . . . ?
C7 P2 C16 C19 -62.7(3) . . . . ?
C20 P2 C16 C19 46.9(4) . . . . ?
Mo1 P2 C16 C19 -164.1(3) . . . . ?
C7 P2 C16 C17 56.8(3) . . . . ?
C20 P2 C16 C17 166.5(3) . . . . ?
Mo1 P2 C16 C17 -44.6(3) . . . . ?
C7 P2 C20 C21 163.4(6) . . . . ?
C16 P2 C20 C21 54.7(6) . . . . ?
Mo1 P2 C20 C21 -90.7(6) . . . . ?
C7 P2 C20 C23 -73.7(4) . . . . ?
C16 P2 C20 C23 177.5(4) . . . . ?
Mo1 P2 C20 C23 32.2(5) . . . . ?
C7 P2 C20 C22 36.4(4) . . . . ?
C16 P2 C20 C22 -72.3(4) . . . . ?
Mo1 P2 C20 C22 142.3(3) . . . . ?
O1 C24 C25 C32 -82.8(5) . . . . ?
N2 C24 C25 C32 96.4(4) . . . . ?
O1 C24 C25 C26 45.1(6) . . . . ?
N2 C24 C25 C26 -135.6(4) . . . . ?
C32 C25 C26 C27 -104.1(4) . . . . ?
C24 C25 C26 C27 129.3(4) . . . . ?
C32 C25 C26 C31 74.2(5) . . . . ?
C24 C25 C26 C31 -52.4(6) . . . . ?
C31 C26 C27 C28 -0.1(7) . . . . ?
C25 C26 C27 C28 178.2(4) . . . . ?
C26 C27 C28 C29 0.1(7) . . . . ?
C27 C28 C29 C30 -0.3(8) . . . . ?
C28 C29 C30 C31 0.7(7) . . . . ?
C29 C30 C31 C26 -0.8(7) . . . . ?
C27 C26 C31 C30 0.5(7) . . . . ?
C25 C26 C31 C30 -177.8(4) . . . . ?
C26 C25 C32 C33 -58.5(5) . . . . ?
C24 C25 C32 C33 69.2(5) . . . . ?
C26 C25 C32 C37 122.0(4) . . . . ?
C24 C25 C32 C37 -110.3(4) . . . . ?
C37 C32 C33 C34 1.4(6) . . . . ?
C25 C32 C33 C34 -178.0(4) . . . . ?
C32 C33 C34 C35 -1.2(7) . . . . ?
C33 C34 C35 C36 0.8(7) . . . . ?
C34 C35 C36 C37 -0.7(7) . . . . ?
C35 C36 C37 C32 0.9(7) . . . . ?
C33 C32 C37 C36 -1.3(6) . . . . ?
C25 C32 C37 C36 178.2(4) . . . . ?
